data_7020324
loop_
_publ_author_name
'Rilak, Ana'
'Bratsos, Ioannis'
'Zangrando, Ennio'
'Kljun, Jakob'
'Turel, Iztok'
'Bugar\<ci\'c, \<Zivadin D'
'Alessio, Enzo'

_publ_section_title
;
 Factors that influence the antiproliferative activity of half sandwich
 Ru(II)-[9]aneS3 coordination compounds: activation kinetics and
 interaction with guanine derivatives.
;
_journal_issue 38
_journal_name_full 'Dalton transactions (Cambridge, England : 2003)'
_journal_page_first 11608
_journal_page_last 11618
_journal_paper_doi 10.1039/c2dt31225e
_journal_volume 41
_journal_year 2012
_chemical_formula_moiety 'C14 H27 N7 O Ru S3 2+, 2(P F6 1-), (H2 O)'
_chemical_formula_sum 'C14 H29 F12 N7 O2 P2 Ru S3'
_chemical_formula_weight 814.63
_chemical_name_systematic
;
?
;
_space_group_IT_number 2
_symmetry_cell_setting triclinic
_symmetry_space_group_name_Hall '-P 1'
_symmetry_space_group_name_H-M 'P -1'
_atom_sites_solution_hydrogens geom
_atom_sites_solution_primary direct
_atom_sites_solution_secondary difmap
_audit_creation_method SHELXL-97
_cell_angle_alpha 99.2630(10)
_cell_angle_beta 91.0800(10)
_cell_angle_gamma 92.0160(10)
_cell_formula_units_Z 2
_cell_length_a 8.5941(2)
_cell_length_b 11.3013(2)
_cell_length_c 14.8054(3)
_cell_measurement_temperature 150(2)
_cell_volume 1417.90(5)
_computing_cell_refinement 'Denzo (Otwinowski & Minor 1997)'
_computing_data_reduction 'Denzo and Scalepack (Otwinowski & Minor 1997)'
_computing_molecular_graphics 'Ortep3 for Windows (Farrugia,1997)'
_computing_publication_material 'Wingx 1.80.05 (Farrugia, 1999)'
_computing_structure_refinement 'SHELXL-97 (Sheldrick, 2008)'
_computing_structure_solution 'SIR-92 (Giacovazzo, 1994)'
_diffrn_ambient_temperature 150(2)
_diffrn_measured_fraction_theta_full 0.996
_diffrn_measured_fraction_theta_max 0.996
_diffrn_radiation_monochromator graphite
_diffrn_radiation_source 'fine-focus sealed tube'
_diffrn_radiation_type MoK\a
_diffrn_radiation_wavelength 0.71073
_diffrn_reflns_av_R_equivalents 0.0198
_diffrn_reflns_av_sigmaI/netI 0.0355
_diffrn_reflns_limit_h_max 11
_diffrn_reflns_limit_h_min -11
_diffrn_reflns_limit_k_max 14
_diffrn_reflns_limit_k_min -14
_diffrn_reflns_limit_l_max 19
_diffrn_reflns_limit_l_min -19
_diffrn_reflns_number 11707
_diffrn_reflns_theta_full 27.45
_diffrn_reflns_theta_max 27.45
_diffrn_reflns_theta_min 3.05
_exptl_absorpt_coefficient_mu 0.995
_exptl_absorpt_correction_T_max 0.9070
_exptl_absorpt_correction_T_min 0.8651
_exptl_absorpt_correction_type empirical
_exptl_absorpt_process_details SADABS
_exptl_crystal_colour yellow
_exptl_crystal_density_diffrn 1.908
_exptl_crystal_density_method 'not measured'
_exptl_crystal_description block
_exptl_crystal_F_000 816
_exptl_crystal_size_max 0.15
_exptl_crystal_size_mid 0.15
_exptl_crystal_size_min 0.10
_refine_diff_density_max 0.409
_refine_diff_density_min -0.679
_refine_diff_density_rms 0.080
_refine_ls_extinction_method none
_refine_ls_goodness_of_fit_ref 1.131
_refine_ls_hydrogen_treatment mixed
_refine_ls_matrix_type full
_refine_ls_number_parameters 386
_refine_ls_number_reflns 6449
_refine_ls_number_restraints 1
_refine_ls_restrained_S_all 1.131
_refine_ls_R_factor_all 0.0354
_refine_ls_R_factor_gt 0.0271
_refine_ls_shift/su_max 0.001
_refine_ls_shift/su_mean 0.000
_refine_ls_structure_factor_coef Fsqd
_refine_ls_weighting_details 'calc w=1/[\s^2^(Fo^2^)+(0.0184P)^2^+0.7856P] where P=(Fo^2^+2Fc^2^)/3'
_refine_ls_weighting_scheme calc
_refine_ls_wR_factor_gt 0.0585
_refine_ls_wR_factor_ref 0.0612
_reflns_number_gt 5570
_reflns_number_total 6449
_reflns_threshold_expression >2\s(I)
_cod_data_source_file c2dt31225e.txt
_cod_data_source_block 4
_cod_database_code 7020324

loop_
_symmetry_equiv_pos_as_xyz
'x, y, z'
'-x, -y, -z'

loop_
_atom_site_label
_atom_site_type_symbol
_atom_site_fract_x
_atom_site_fract_y
_atom_site_fract_z
_atom_site_U_iso_or_equiv
_atom_site_adp_type
_atom_site_occupancy
_atom_site_symmetry_multiplicity
_atom_site_calc_flag
_atom_site_refinement_flags
Ru Ru 0.365365(18) 0.348062(14) 0.244986(11) 0.01111(5) Uani 1 1 d .
S1 S 0.11059(6) 0.38793(5) 0.27687(3) 0.01458(11) Uani 1 1 d .
S2 S 0.41740(6) 0.37866(5) 0.40008(3) 0.01544(11) Uani 1 1 d .
S3 S 0.30879(6) 0.15066(4) 0.25186(3) 0.01528(11) Uani 1 1 d .
O1 O 0.74750(17) 0.51001(13) 0.32398(10) 0.0207(3) Uani 1 1 d .
N1 N 0.7778(2) 0.70830(16) 0.31523(13) 0.0203(4) Uani 1 1 d D
H1 H 0.865(2) 0.705(2) 0.3401(16) 0.024(7) Uiso 1 1 d D
N2 N 0.8345(2) 0.90847(18) 0.31154(15) 0.0321(5) Uani 1 1 d .
H2A H 0.8113 0.9783 0.2969 0.038 Uiso 1 1 calc R
H2B H 0.9239 0.9004 0.3394 0.038 Uiso 1 1 calc R
C2 C 0.7335(3) 0.81452(19) 0.29158(15) 0.0214(5) Uani 1 1 d .
N3 N 0.5995(2) 0.82663(15) 0.24994(13) 0.0202(4) Uani 1 1 d .
C4 C 0.5094(2) 0.72394(18) 0.23648(14) 0.0152(4) Uani 1 1 d .
C5 C 0.5436(2) 0.61282(18) 0.25808(14) 0.0144(4) Uani 1 1 d .
C6 C 0.6913(2) 0.59865(18) 0.29987(14) 0.0159(4) Uani 1 1 d .
N7 N 0.41423(19) 0.53402(14) 0.23579(11) 0.0130(3) Uani 1 1 d .
C8 C 0.3094(2) 0.59911(18) 0.20243(14) 0.0157(4) Uani 1 1 d .
H8 H 0.2079 0.5691 0.1823 0.019 Uiso 1 1 calc R
N9 N 0.3615(2) 0.71325(15) 0.19985(12) 0.0159(4) Uani 1 1 d .
C9 C 0.2725(3) 0.80772(19) 0.16889(16) 0.0217(5) Uani 1 1 d .
H9A H 0.2517 0.8694 0.2213 0.033 Uiso 1 1 calc R
H9B H 0.1736 0.7732 0.1406 0.033 Uiso 1 1 calc R
H9C H 0.3325 0.8439 0.1240 0.033 Uiso 1 1 calc R
N4 N 0.5995(2) 0.31040(16) 0.20594(12) 0.0178(4) Uani 1 1 d .
H4A H 0.6681 0.3626 0.2423 0.021 Uiso 1 1 calc R
H4B H 0.6213 0.2335 0.2136 0.021 Uiso 1 1 calc R
N5 N 0.3339(2) 0.31760(16) 0.09781(11) 0.0168(4) Uani 1 1 d .
H5A H 0.2492 0.2662 0.0811 0.020 Uiso 1 1 calc R
H5B H 0.3159 0.3890 0.0778 0.020 Uiso 1 1 calc R
C10 C 0.4764(3) 0.2647(2) 0.05518(16) 0.0270(5) Uani 1 1 d .
H10A H 0.4811 0.2779 -0.0092 0.032 Uiso 1 1 calc R
H10B H 0.4741 0.1772 0.0559 0.032 Uiso 1 1 calc R
C11 C 0.6171(3) 0.3239(2) 0.10864(16) 0.0260(5) Uani 1 1 d .
H11B H 0.7129 0.2856 0.0845 0.031 Uiso 1 1 calc R
H11A H 0.6252 0.4100 0.1030 0.031 Uiso 1 1 calc R
C12 C 0.0988(2) 0.4168(2) 0.40199(14) 0.0186(4) Uani 1 1 d .
H12A H 0.0177 0.4756 0.4200 0.022 Uiso 1 1 calc R
H12B H 0.0685 0.3415 0.4242 0.022 Uiso 1 1 calc R
C13 C 0.2535(3) 0.4653(2) 0.44587(14) 0.0196(5) Uani 1 1 d .
H13A H 0.2497 0.4651 0.5126 0.024 Uiso 1 1 calc R
H13B H 0.2703 0.5494 0.4363 0.024 Uiso 1 1 calc R
C14 C 0.3710(3) 0.23386(19) 0.43721(15) 0.0201(5) Uani 1 1 d .
H14A H 0.4367 0.2261 0.4914 0.024 Uiso 1 1 calc R
H14B H 0.2606 0.2308 0.4550 0.024 Uiso 1 1 calc R
C15 C 0.3991(3) 0.13068(19) 0.36084(15) 0.0197(5) Uani 1 1 d .
H15A H 0.3570 0.0552 0.3784 0.024 Uiso 1 1 calc R
H15B H 0.5126 0.1231 0.3531 0.024 Uiso 1 1 calc R
C16 C 0.1010(2) 0.14050(19) 0.27933(15) 0.0199(5) Uani 1 1 d .
H16A H 0.0551 0.0626 0.2483 0.024 Uiso 1 1 calc R
H16B H 0.0914 0.1430 0.3461 0.024 Uiso 1 1 calc R
C17 C 0.0100(2) 0.24134(19) 0.25012(15) 0.0194(5) Uani 1 1 d .
H17A H -0.0915 0.2449 0.2808 0.023 Uiso 1 1 calc R
H17B H -0.0113 0.2229 0.1833 0.023 Uiso 1 1 calc R
P1 P 0.18777(7) 0.82225(5) 0.46601(4) 0.02043(13) Uani 1 1 d .
P2 P 0.0000 0.5000 0.0000 0.02459(19) Uani 1 2 d S
P3 P 0.0000 0.0000 0.0000 0.02081(17) Uani 1 2 d S
F1 F 0.33323(16) 0.76387(14) 0.41420(10) 0.0365(4) Uani 1 1 d .
F2 F 0.0379(2) 0.87848(15) 0.51559(12) 0.0499(5) Uani 1 1 d .
F3 F 0.22155(18) 0.75177(13) 0.54876(10) 0.0360(4) Uani 1 1 d .
F4 F 0.15123(17) 0.89216(14) 0.38200(10) 0.0352(3) Uani 1 1 d .
F5 F 0.07816(18) 0.71060(13) 0.41675(12) 0.0435(4) Uani 1 1 d .
F6 F 0.2952(2) 0.93241(13) 0.51328(11) 0.0430(4) Uani 1 1 d .
F7 F 0.18631(16) 0.52116(14) 0.01021(10) 0.0337(3) Uani 1 1 d .
F8 F -0.02093(19) 0.59288(16) 0.09123(11) 0.0505(4) Uani 1 1 d .
F9 F 0.01051(18) 0.39443(15) 0.05900(12) 0.0470(4) Uani 1 1 d .
F10 F 0.13046(19) 0.08968(15) 0.05372(11) 0.0469(4) Uani 1 1 d .
F11 F -0.12866(19) 0.09583(14) 0.03001(11) 0.0446(4) Uani 1 1 d .
F12 F -0.0302(2) -0.05557(14) 0.09080(10) 0.0419(4) Uani 1 1 d .
O1w O 0.6647(2) 0.05151(16) 0.18431(15) 0.0346(5) Uani 1 1 d .
H1B H 0.620(4) -0.013(3) 0.187(2) 0.055(10) Uiso 1 1 d .
H1A H 0.721(4) 0.035(3) 0.145(2) 0.036(9) Uiso 1 1 d .

loop_
_atom_site_aniso_label
_atom_site_aniso_U_11
_atom_site_aniso_U_22
_atom_site_aniso_U_33
_atom_site_aniso_U_23
_atom_site_aniso_U_13
_atom_site_aniso_U_12
Ru 0.00977(9) 0.01096(8) 0.01304(8) 0.00334(6) 0.00023(6) 0.00012(6)
S1 0.0109(2) 0.0183(2) 0.0146(2) 0.0029(2) 0.00009(19) 0.0012(2)
S2 0.0134(2) 0.0172(2) 0.0157(2) 0.0030(2) -0.00264(19) -0.0001(2)
S3 0.0153(3) 0.0127(2) 0.0181(3) 0.00366(19) 0.0005(2) -0.0015(2)
O1 0.0165(8) 0.0210(8) 0.0267(8) 0.0103(7) -0.0046(6) 0.0009(6)
N1 0.0150(9) 0.0197(9) 0.0273(10) 0.0087(8) -0.0065(8) -0.0035(8)
N2 0.0242(11) 0.0216(10) 0.0513(14) 0.0122(10) -0.0113(10) -0.0092(9)
C2 0.0202(11) 0.0192(11) 0.0252(12) 0.0057(9) -0.0005(9) -0.0047(9)
N3 0.0200(10) 0.0138(9) 0.0274(10) 0.0067(8) -0.0022(8) -0.0037(7)
C4 0.0155(10) 0.0138(10) 0.0164(10) 0.0031(8) 0.0010(8) 0.0000(8)
C5 0.0133(10) 0.0148(10) 0.0158(10) 0.0048(8) -0.0003(8) -0.0015(8)
C6 0.0155(10) 0.0167(10) 0.0167(10) 0.0061(8) 0.0008(8) -0.0014(8)
N7 0.0122(8) 0.0118(8) 0.0153(8) 0.0034(7) -0.0009(7) 0.0005(7)
C8 0.0150(10) 0.0150(10) 0.0176(10) 0.0043(8) -0.0017(8) 0.0001(8)
N9 0.0165(9) 0.0132(8) 0.0186(9) 0.0048(7) -0.0029(7) 0.0014(7)
C9 0.0216(12) 0.0172(11) 0.0279(12) 0.0079(9) -0.0036(9) 0.0040(9)
N4 0.0133(9) 0.0148(9) 0.0262(10) 0.0057(7) 0.0038(7) 0.0005(7)
N5 0.0197(9) 0.0164(9) 0.0144(9) 0.0029(7) 0.0019(7) 0.0015(7)
C10 0.0324(14) 0.0296(13) 0.0193(11) 0.0022(10) 0.0084(10) 0.0073(11)
C11 0.0215(12) 0.0271(12) 0.0325(13) 0.0116(10) 0.0136(10) 0.0047(10)
C12 0.0170(11) 0.0240(11) 0.0148(10) 0.0025(9) 0.0036(8) 0.0033(9)
C13 0.0205(11) 0.0226(11) 0.0146(10) -0.0013(9) -0.0007(8) 0.0038(9)
C14 0.0194(11) 0.0239(11) 0.0188(11) 0.0100(9) -0.0029(9) -0.0007(9)
C15 0.0219(11) 0.0162(10) 0.0229(11) 0.0088(9) -0.0030(9) 0.0013(9)
C16 0.0162(11) 0.0209(11) 0.0224(11) 0.0042(9) 0.0003(9) -0.0069(9)
C17 0.0125(10) 0.0231(11) 0.0212(11) 0.0008(9) -0.0015(8) -0.0060(9)
P1 0.0180(3) 0.0210(3) 0.0228(3) 0.0049(2) 0.0025(2) 0.0006(2)
P2 0.0195(4) 0.0340(5) 0.0233(4) 0.0156(4) -0.0060(3) -0.0045(4)
P3 0.0222(4) 0.0210(4) 0.0175(4) -0.0019(3) 0.0000(3) 0.0003(3)
F1 0.0231(7) 0.0541(9) 0.0314(8) 0.0018(7) 0.0045(6) 0.0108(7)
F2 0.0458(10) 0.0507(10) 0.0615(11) 0.0254(9) 0.0336(9) 0.0263(8)
F3 0.0374(9) 0.0399(8) 0.0356(8) 0.0203(7) 0.0008(7) 0.0027(7)
F4 0.0306(8) 0.0455(9) 0.0343(8) 0.0226(7) -0.0036(6) -0.0011(7)
F5 0.0309(8) 0.0275(8) 0.0705(12) 0.0082(8) -0.0238(8) -0.0066(7)
F6 0.0579(11) 0.0284(8) 0.0399(9) 0.0017(7) -0.0120(8) -0.0104(7)
F7 0.0202(7) 0.0503(9) 0.0346(8) 0.0220(7) -0.0068(6) -0.0071(7)
F8 0.0375(9) 0.0686(12) 0.0395(9) -0.0081(8) -0.0056(7) 0.0022(8)
F9 0.0290(8) 0.0601(11) 0.0632(11) 0.0464(9) -0.0065(8) -0.0041(8)
F10 0.0427(10) 0.0494(10) 0.0417(9) -0.0081(8) -0.0083(8) -0.0187(8)
F11 0.0471(10) 0.0448(9) 0.0418(9) 0.0013(8) 0.0071(8) 0.0233(8)
F12 0.0570(11) 0.0440(9) 0.0271(8) 0.0129(7) 0.0063(7) 0.0025(8)
O1w 0.0364(11) 0.0181(9) 0.0522(13) 0.0110(9) 0.0207(10) 0.0058(8)

loop_
_atom_type_symbol
_atom_type_description
_atom_type_scat_dispersion_real
_atom_type_scat_dispersion_imag
_atom_type_scat_source
C C 0.0033 0.0016 'International Tables Vol C Tables 4.2.6.8 and 6.1.1.4'
H H 0.0000 0.0000 'International Tables Vol C Tables 4.2.6.8 and 6.1.1.4'
N N 0.0061 0.0033 'International Tables Vol C Tables 4.2.6.8 and 6.1.1.4'
O O 0.0106 0.0060 'International Tables Vol C Tables 4.2.6.8 and 6.1.1.4'
F F 0.0171 0.0103 'International Tables Vol C Tables 4.2.6.8 and 6.1.1.4'
P P 0.1023 0.0942 'International Tables Vol C Tables 4.2.6.8 and 6.1.1.4'
S S 0.1246 0.1234 'International Tables Vol C Tables 4.2.6.8 and 6.1.1.4'
Ru Ru -1.2594 0.8363 'International Tables Vol C Tables 4.2.6.8 and 6.1.1.4'

loop_
_geom_angle_atom_site_label_1
_geom_angle_atom_site_label_2
_geom_angle_atom_site_label_3
_geom_angle
_geom_angle_site_symmetry_1
_geom_angle_site_symmetry_3
N4 Ru N7 88.97(6) . .
N4 Ru N5 80.28(7) . .
N7 Ru N5 87.15(6) . .
N4 Ru S3 91.72(5) . .
N7 Ru S3 178.54(5) . .
N5 Ru S3 91.69(5) . .
N4 Ru S1 176.26(5) . .
N7 Ru S1 90.48(5) . .
N5 Ru S1 96.00(5) . .
S3 Ru S1 88.753(19) . .
N4 Ru S2 95.66(5) . .
N7 Ru S2 92.58(5) . .
N5 Ru S2 175.93(5) . .
S3 Ru S2 88.636(19) . .
S1 Ru S2 88.065(18) . .
C17 S1 C12 101.02(10) . .
C17 S1 Ru 103.73(7) . .
C12 S1 Ru 106.41(7) . .
C13 S2 C14 100.69(10) . .
C13 S2 Ru 102.73(7) . .
C14 S2 Ru 105.56(7) . .
C15 S3 C16 100.64(10) . .
C15 S3 Ru 103.07(7) . .
C16 S3 Ru 106.26(7) . .
C2 N1 C6 126.44(19) . .
C2 N3 C4 112.63(18) . .
N3 C2 N2 120.0(2) . .
N3 C2 N1 123.1(2) . .
N2 C2 N1 116.9(2) . .
N3 C4 N9 124.84(19) . .
N3 C4 C5 128.5(2) . .
N9 C4 C5 106.67(17) . .
C4 C5 N7 109.09(18) . .
C4 C5 C6 118.79(18) . .
N7 C5 C6 132.07(19) . .
O1 C6 N1 119.05(19) . .
O1 C6 C5 130.44(19) . .
N1 C6 C5 110.50(18) . .
C8 N7 C5 104.48(16) . .
C8 N7 Ru 121.24(13) . .
C5 N7 Ru 134.28(13) . .
N7 C8 N9 113.17(18) . .
C8 N9 C4 106.57(17) . .
C8 N9 C9 126.34(18) . .
C4 N9 C9 127.00(17) . .
C11 N4 Ru 109.02(13) . .
C10 N5 Ru 109.29(13) . .
N5 C10 C11 108.67(18) . .
N4 C11 C10 108.23(18) . .
C13 C12 S1 110.94(14) . .
C12 C13 S2 112.98(14) . .
C15 C14 S2 110.58(15) . .
C14 C15 S3 112.68(15) . .
C17 C16 S3 112.42(15) . .
C16 C17 S1 113.56(14) . .
F6 P1 F1 90.29(9) . .
F6 P1 F3 90.77(9) . .
F1 P1 F3 90.06(8) . .
F6 P1 F2 91.42(10) . .
F1 P1 F2 178.14(10) . .
F3 P1 F2 90.65(9) . .
F6 P1 F4 90.06(8) . .
F1 P1 F4 90.26(8) . .
F3 P1 F4 179.11(9) . .
F2 P1 F4 89.01(9) . .
F6 P1 F5 179.35(9) . .
F1 P1 F5 89.59(9) . .
F3 P1 F5 89.87(9) . .
F2 P1 F5 88.69(10) . .
F4 P1 F5 89.30(9) . .
F8 P2 F8 180.00(14) 2_565 .
F8 P2 F9 89.71(10) 2_565 2_565
F8 P2 F9 90.29(10) . 2_565
F8 P2 F9 90.29(10) 2_565 .
F8 P2 F9 89.71(10) . .
F9 P2 F9 180.00(9) 2_565 .
F8 P2 F7 89.82(8) 2_565 .
F8 P2 F7 90.18(8) . .
F9 P2 F7 90.59(7) 2_565 .
F9 P2 F7 89.41(7) . .
F8 P2 F7 90.18(8) 2_565 2_565
F8 P2 F7 89.82(8) . 2_565
F9 P2 F7 89.41(7) 2_565 2_565
F9 P2 F7 90.59(7) . 2_565
F7 P2 F7 180.0 . 2_565
F11 P3 F11 180.00(11) . 2
F11 P3 F12 90.68(8) . 2
F11 P3 F12 89.32(8) 2 2
F11 P3 F12 89.32(8) . .
F11 P3 F12 90.68(8) 2 .
F12 P3 F12 180.00(10) 2 .
F11 P3 F10 89.91(9) . .
F11 P3 F10 90.09(9) 2 .
F12 P3 F10 90.28(9) 2 .
F12 P3 F10 89.72(9) . .
F11 P3 F10 90.09(9) . 2
F11 P3 F10 89.91(9) 2 2
F12 P3 F10 89.72(9) 2 2
F12 P3 F10 90.28(9) . 2
F10 P3 F10 180.00(16) . 2

loop_
_geom_bond_atom_site_label_1
_geom_bond_atom_site_label_2
_geom_bond_distance
_geom_bond_site_symmetry_2
Ru N4 2.1422(17) .
Ru N7 2.1549(16) .
Ru N5 2.1609(17) .
Ru S3 2.2852(5) .
Ru S1 2.2934(5) .
Ru S2 2.2993(5) .
S1 C17 1.823(2) .
S1 C12 1.834(2) .
S3 C15 1.827(2) .
S3 C16 1.843(2) .
S2 C13 1.822(2) .
S2 C14 1.841(2) .
O1 C6 1.227(3) .
N1 C2 1.368(3) .
N1 C6 1.406(3) .
N2 C2 1.339(3) .
N3 C2 1.318(3) .
N3 C4 1.357(3) .
C5 C4 1.385(3) .
C5 C6 1.427(3) .
N7 C8 1.320(3) .
N7 C5 1.400(3) .
N9 C8 1.357(3) .
N9 C4 1.366(3) .
N9 C9 1.462(3) .
N4 C11 1.483(3) .
N5 C10 1.488(3) .
C11 C10 1.507(3) .
C12 C13 1.514(3) .
C14 C15 1.517(3) .
C17 C16 1.519(3) .
P1 F6 1.5831(15) .
P1 F1 1.5866(15) .
P1 F3 1.5928(15) .
P1 F2 1.5953(15) .
P1 F4 1.6090(15) .
P1 F5 1.6141(15) .
P2 F8 1.5889(16) 2_565
P2 F8 1.5889(16) .
P2 F9 1.5921(14) 2_565
P2 F9 1.5921(14) .
P2 F7 1.6112(13) .
P2 F7 1.6112(13) 2_565
P3 F11 1.5940(15) .
P3 F11 1.5940(15) 2
P3 F12 1.5944(14) 2
P3 F12 1.5944(14) .
P3 F10 1.5949(14) .
P3 F10 1.5949(14) 2
